data_4027534
loop_
_publ_author_name
'Prem N. Basa'
'Andrew G. Sykes'

_publ_section_title
;
 Differential Sensing of Zn(II) and Cu(II) via Two Independent Mechanisms
;
_journal_name_full 'Journal of Organic Chemistry'
_journal_page_first 8428
_journal_page_last 8434
_journal_paper_doi 10.1021/jo301193n
_journal_volume 77
_journal_year 2012
_chemical_formula_moiety 'C22 H24 O7, H2 O'
_chemical_formula_sum 'C22 H26 O8'
_chemical_formula_weight 418.43
_chemical_name_common CE-OH.H2O
_chemical_name_systematic
;
 ?
;
_space_group_IT_number 14
_symmetry_cell_setting monoclinic
_symmetry_space_group_name_Hall '-P 2ybc'
_symmetry_space_group_name_H-M 'P 1 21/c 1'
_atom_sites_solution_hydrogens geom
_atom_sites_solution_primary direct
_atom_sites_solution_secondary difmap
_audit_creation_method SHELXL-97
_cell_angle_alpha 90.00
_cell_angle_beta 113.2970(10)
_cell_angle_gamma 90.00
_cell_formula_units_Z 4
_cell_length_a 13.3608(8)
_cell_length_b 11.5312(7)
_cell_length_c 14.2727(9)
_cell_measurement_reflns_used 6228
_cell_measurement_temperature 100(2)
_cell_measurement_theta_max 25.31
_cell_measurement_theta_min 2.35
_cell_volume 2019.7(2)
_computing_cell_refinement 'Bruker SAINT (Bruker, 2006)'
_computing_data_collection 'Bruker APEXII (Bruker, 2006)'
_computing_data_reduction 'Bruker SAINT (Bruker, 2006)'
_computing_molecular_graphics 'Ortep-3(Farrugia, 1997)'
_computing_publication_material 'WinGX(Farrugia, 1999)'
_computing_structure_refinement 'SHELXL-97 (Sheldrick, 1997a)'
_computing_structure_solution SIR92
_diffrn_ambient_temperature 100(2)
_diffrn_measured_fraction_theta_full 0.998
_diffrn_measured_fraction_theta_max 0.998
_diffrn_measurement_device_type 'CCD area detector'
_diffrn_measurement_method 'phi and omega scans'
_diffrn_radiation_monochromator graphite
_diffrn_radiation_source 'fine-focus sealed tube'
_diffrn_radiation_type MoK\a
_diffrn_radiation_wavelength 0.71073
_diffrn_reflns_av_R_equivalents 0.0489
_diffrn_reflns_av_sigmaI/netI 0.0360
_diffrn_reflns_limit_h_max 16
_diffrn_reflns_limit_h_min -16
_diffrn_reflns_limit_k_max 13
_diffrn_reflns_limit_k_min -13
_diffrn_reflns_limit_l_max 17
_diffrn_reflns_limit_l_min -17
_diffrn_reflns_number 19766
_diffrn_reflns_theta_full 25.39
_diffrn_reflns_theta_max 25.39
_diffrn_reflns_theta_min 2.35
_diffrn_standards_decay_% 0
_diffrn_standards_interval_count 0
_diffrn_standards_interval_time 0
_diffrn_standards_number 0
_exptl_absorpt_coefficient_mu 0.105
_exptl_absorpt_correction_T_max 0.9682
_exptl_absorpt_correction_T_min 0.9534
_exptl_absorpt_correction_type multi-scan
_exptl_absorpt_process_details SADABS
_exptl_crystal_colour yellow
_exptl_crystal_density_diffrn 1.376
_exptl_crystal_description block
_exptl_crystal_F_000 888
_exptl_crystal_size_max 0.46
_exptl_crystal_size_mid 0.36
_exptl_crystal_size_min 0.31
_refine_diff_density_max 0.245
_refine_diff_density_min -0.207
_refine_diff_density_rms 0.048
_refine_ls_extinction_method none
_refine_ls_goodness_of_fit_ref 1.028
_refine_ls_hydrogen_treatment mixed
_refine_ls_matrix_type full
_refine_ls_number_parameters 283
_refine_ls_number_reflns 3697
_refine_ls_number_restraints 0
_refine_ls_restrained_S_all 1.028
_refine_ls_R_factor_all 0.0737
_refine_ls_R_factor_gt 0.0440
_refine_ls_shift/su_max 0.000
_refine_ls_shift/su_mean 0.000
_refine_ls_structure_factor_coef Fsqd
_refine_ls_weighting_details 'calc w=1/[\s^2^(Fo^2^)+(0.0481P)^2^+0.9011P] where P=(Fo^2^+2Fc^2^)/3'
_refine_ls_weighting_scheme calc
_refine_ls_wR_factor_gt 0.0994
_refine_ls_wR_factor_ref 0.1148
_reflns_number_gt 2595
_reflns_number_total 3697
_reflns_threshold_expression >2sigma(I)
_cod_data_source_file jo301193n_si_002.cif
_cod_data_source_block 09027
_cod_original_sg_symbol_H-M 'P 21/c'
_cod_database_code 4027534

loop_
_symmetry_equiv_pos_as_xyz
'x, y, z'
'-x, y+1/2, -z+1/2'
'-x, -y, -z'
'x, -y-1/2, z-1/2'

loop_
_atom_site_label
_atom_site_type_symbol
_atom_site_fract_x
_atom_site_fract_y
_atom_site_fract_z
_atom_site_U_iso_or_equiv
_atom_site_adp_type
_atom_site_occupancy
_atom_site_symmetry_multiplicity
_atom_site_calc_flag
_atom_site_refinement_flags
O3 O 0.86581(11) -0.33002(12) 0.52720(10) 0.0305(4) Uani 1 1 d .
O6 O 0.55972(12) -0.03534(12) 0.25819(11) 0.0365(4) Uani 1 1 d .
O4 O 0.64331(12) -0.37268(13) 0.49926(11) 0.0362(4) Uani 1 1 d .
O7 O 0.78832(11) 0.01292(12) 0.33389(10) 0.0310(4) Uani 1 1 d .
O2 O 0.85255(12) -0.23595(12) 0.32406(10) 0.0301(4) Uani 1 1 d .
O8 O 0.65324(13) -0.26973(16) 0.31304(13) 0.0402(4) Uani 1 1 d .
O5 O 0.49096(13) -0.19372(14) 0.38388(12) 0.0418(4) Uani 1 1 d .
O1 O 1.23548(13) -0.16362(18) 0.43393(14) 0.0572(5) Uani 1 1 d .
C14 C 1.00251(17) -0.25313(18) 0.48358(14) 0.0271(5) Uani 1 1 d .
C1 C 0.97164(17) -0.33583(18) 0.53853(15) 0.0287(5) Uani 1 1 d .
C11 C 0.89024(17) 0.02342(18) 0.33370(14) 0.0274(5) Uani 1 1 d .
C10 C 0.92406(19) 0.11528(19) 0.29088(16) 0.0355(5) Uani 1 1 d .
H10 H 0.8762 0.1751 0.2583 0.043 Uiso 1 1 calc R
C5 C 1.10912(17) -0.2519(2) 0.48970(16) 0.0341(5) Uani 1 1 d .
C12 C 0.96144(16) -0.06831(18) 0.38064(14) 0.0264(5) Uani 1 1 d .
C9 C 1.0303(2) 0.1167(2) 0.29731(17) 0.0398(6) Uani 1 1 d .
H9 H 1.0533 0.1783 0.2687 0.048 Uiso 1 1 calc R
C2 C 1.04708(19) -0.4170(2) 0.59883(16) 0.0374(6) Uani 1 1 d .
H2 H 1.0270 -0.4716 0.6361 0.045 Uiso 1 1 calc R
C13 C 0.91690(16) -0.17275(17) 0.41425(14) 0.0257(5) Uani 1 1 d .
H13 H 0.8701 -0.1470 0.4485 0.031 Uiso 1 1 calc R
C15 C 0.83425(19) -0.39268(19) 0.59826(16) 0.0342(5) Uani 1 1 d .
H15A H 0.8900 -0.3851 0.6667 0.041 Uiso 1 1 calc R
H15B H 0.8255 -0.4743 0.5805 0.041 Uiso 1 1 calc R
C7 C 1.06768(18) -0.0646(2) 0.38662(15) 0.0328(5) Uani 1 1 d .
C20 C 0.45246(18) -0.0494(2) 0.2560(2) 0.0466(6) Uani 1 1 d .
H20A H 0.4155 -0.1101 0.2076 0.056 Uiso 1 1 calc R
H20B H 0.4121 0.0220 0.2317 0.056 Uiso 1 1 calc R
C6 C 1.14425(18) -0.1608(2) 0.43595(17) 0.0384(6) Uani 1 1 d .
C3 C 1.15238(19) -0.4151(2) 0.60254(18) 0.0436(6) Uani 1 1 d .
H3 H 1.2025 -0.4697 0.6421 0.052 Uiso 1 1 calc R
C4 C 1.18414(19) -0.3349(2) 0.54932(17) 0.0416(6) Uani 1 1 d .
H4 H 1.2551 -0.3353 0.5526 0.050 Uiso 1 1 calc R
C22 C 0.70641(18) 0.09555(18) 0.27865(17) 0.0351(5) Uani 1 1 d .
H22A H 0.6881 0.0880 0.2060 0.042 Uiso 1 1 calc R
H22B H 0.7329 0.1737 0.2993 0.042 Uiso 1 1 calc R
C21 C 0.60845(18) 0.07281(19) 0.30129(18) 0.0373(5) Uani 1 1 d .
H21A H 0.6293 0.0711 0.3746 0.045 Uiso 1 1 calc R
H21B H 0.5560 0.1348 0.2733 0.045 Uiso 1 1 calc R
C16 C 0.72964(18) -0.3441(2) 0.59415(16) 0.0345(5) Uani 1 1 d .
H16A H 0.7137 -0.3752 0.6499 0.041 Uiso 1 1 calc R
H16B H 0.7356 -0.2605 0.6017 0.041 Uiso 1 1 calc R
C8 C 1.1022(2) 0.0298(2) 0.34459(17) 0.0398(6) Uani 1 1 d .
H8 H 1.1734 0.0331 0.3489 0.048 Uiso 1 1 calc R
C19 C 0.4504(2) -0.0797(2) 0.3579(2) 0.0513(7) Uani 1 1 d .
H19A H 0.4953 -0.0255 0.4094 0.062 Uiso 1 1 calc R
H19B H 0.3765 -0.0750 0.3542 0.062 Uiso 1 1 calc R
C18 C 0.5031(2) -0.2277(2) 0.48400(19) 0.0454(6) Uani 1 1 d .
H18A H 0.4345 -0.2186 0.4915 0.055 Uiso 1 1 calc R
H18B H 0.5572 -0.1793 0.5345 0.055 Uiso 1 1 calc R
C17 C 0.53825(19) -0.3517(2) 0.49954(19) 0.0444(6) Uani 1 1 d .
H17A H 0.5383 -0.3777 0.5642 0.053 Uiso 1 1 calc R
H17B H 0.4851 -0.3979 0.4461 0.053 Uiso 1 1 calc R
H2A H 0.784(2) -0.245(2) 0.3262(18) 0.046(7) Uiso 1 1 d .
H8B H 0.617(3) -0.191(3) 0.302(3) 0.102(12) Uiso 1 1 d .
H8A H 0.648(3) -0.297(3) 0.377(3) 0.115(13) Uiso 1 1 d .

loop_
_atom_site_aniso_label
_atom_site_aniso_U_11
_atom_site_aniso_U_22
_atom_site_aniso_U_33
_atom_site_aniso_U_23
_atom_site_aniso_U_13
_atom_site_aniso_U_12
O3 0.0372(9) 0.0301(8) 0.0223(7) 0.0060(6) 0.0098(7) 0.0017(7)
O6 0.0347(9) 0.0299(8) 0.0382(9) -0.0021(7) 0.0074(7) -0.0006(7)
O4 0.0396(9) 0.0403(9) 0.0267(8) -0.0011(7) 0.0111(7) -0.0081(7)
O7 0.0340(8) 0.0282(8) 0.0306(8) 0.0077(6) 0.0126(7) 0.0038(7)
O2 0.0309(9) 0.0350(9) 0.0219(7) -0.0023(6) 0.0078(7) -0.0014(7)
O8 0.0378(9) 0.0458(11) 0.0375(10) -0.0048(8) 0.0155(8) -0.0067(8)
O5 0.0443(10) 0.0392(9) 0.0430(10) 0.0027(8) 0.0183(8) 0.0035(8)
O1 0.0341(10) 0.0846(14) 0.0579(12) -0.0032(10) 0.0234(9) 0.0028(9)
C14 0.0306(12) 0.0295(11) 0.0177(10) -0.0065(9) 0.0057(9) 0.0031(9)
C1 0.0322(12) 0.0284(11) 0.0202(10) -0.0041(9) 0.0047(9) 0.0033(9)
C11 0.0368(12) 0.0284(11) 0.0178(10) -0.0045(9) 0.0117(9) -0.0073(9)
C10 0.0508(15) 0.0310(12) 0.0252(11) -0.0039(9) 0.0155(11) -0.0071(10)
C5 0.0312(12) 0.0417(13) 0.0250(11) -0.0104(10) 0.0065(10) 0.0049(10)
C12 0.0313(12) 0.0323(12) 0.0164(10) -0.0054(9) 0.0105(9) -0.0043(9)
C9 0.0571(16) 0.0398(14) 0.0293(12) -0.0083(11) 0.0241(12) -0.0206(12)
C2 0.0461(15) 0.0326(13) 0.0244(11) -0.0009(10) 0.0041(10) 0.0058(11)
C13 0.0287(11) 0.0296(11) 0.0187(10) -0.0012(8) 0.0093(9) 0.0020(9)
C15 0.0490(14) 0.0297(12) 0.0227(11) 0.0062(9) 0.0130(10) -0.0015(10)
C7 0.0353(12) 0.0444(13) 0.0207(10) -0.0120(10) 0.0130(9) -0.0092(10)
C20 0.0308(13) 0.0407(14) 0.0593(17) 0.0089(12) 0.0083(12) 0.0030(11)
C6 0.0287(13) 0.0564(15) 0.0320(12) -0.0145(11) 0.0141(10) -0.0053(11)
C3 0.0377(14) 0.0421(14) 0.0362(13) -0.0052(11) -0.0012(11) 0.0150(11)
C4 0.0302(13) 0.0519(16) 0.0349(13) -0.0108(12) 0.0047(11) 0.0080(11)
C22 0.0416(14) 0.0254(11) 0.0304(12) 0.0018(9) 0.0059(10) 0.0021(10)
C21 0.0371(13) 0.0283(12) 0.0394(13) -0.0018(10) 0.0075(11) 0.0068(10)
C16 0.0441(13) 0.0330(12) 0.0257(11) -0.0019(10) 0.0130(10) -0.0075(10)
C8 0.0400(14) 0.0526(15) 0.0331(12) -0.0149(12) 0.0212(11) -0.0165(12)
C19 0.0450(15) 0.0431(15) 0.0720(19) 0.0025(14) 0.0297(14) 0.0075(12)
C18 0.0371(14) 0.0615(17) 0.0418(14) -0.0012(13) 0.0200(11) 0.0026(12)
C17 0.0400(14) 0.0571(16) 0.0361(13) 0.0088(12) 0.0150(11) -0.0115(12)

loop_
_atom_type_symbol
_atom_type_description
_atom_type_scat_dispersion_real
_atom_type_scat_dispersion_imag
_atom_type_scat_source
C C 0.0033 0.0016 'International Tables Vol C Tables 4.2.6.8 and 6.1.1.4'
H H 0.0000 0.0000 'International Tables Vol C Tables 4.2.6.8 and 6.1.1.4'
O O 0.0106 0.0060 'International Tables Vol C Tables 4.2.6.8 and 6.1.1.4'

loop_
_geom_angle_atom_site_label_1
_geom_angle_atom_site_label_2
_geom_angle_atom_site_label_3
_geom_angle
C1 O3 C15 118.21(16)
C21 O6 C20 113.00(17)
C17 O4 C16 112.65(17)
C11 O7 C22 119.03(16)
C13 O2 H2A 106.2(15)
H8B O8 H8A 103(3)
C19 O5 C18 113.46(19)
C5 C14 C1 119.58(19)
C5 C14 C13 121.96(19)
C1 C14 C13 118.34(18)
O3 C1 C2 124.7(2)
O3 C1 C14 115.07(17)
C2 C1 C14 120.2(2)
O7 C11 C10 124.6(2)
O7 C11 C12 114.82(17)
C10 C11 C12 120.6(2)
C11 C10 C9 119.0(2)
C11 C10 H10 120.5
C9 C10 H10 120.5
C14 C5 C4 119.9(2)
C14 C5 C6 120.0(2)
C4 C5 C6 120.0(2)
C7 C12 C11 119.3(2)
C7 C12 C13 121.92(19)
C11 C12 C13 118.50(18)
C8 C9 C10 121.7(2)
C8 C9 H9 119.2
C10 C9 H9 119.2
C3 C2 C1 119.2(2)
C3 C2 H2 120.4
C1 C2 H2 120.4
O2 C13 C14 107.96(16)
O2 C13 C12 107.06(15)
C14 C13 C12 114.24(17)
O2 C13 H13 109.2
C14 C13 H13 109.2
C12 C13 H13 109.2
O3 C15 C16 108.45(17)
O3 C15 H15A 110.0
C16 C15 H15A 110.0
O3 C15 H15B 110.0
C16 C15 H15B 110.0
H15A C15 H15B 108.4
C12 C7 C8 119.8(2)
C12 C7 C6 120.2(2)
C8 C7 C6 120.0(2)
O6 C20 C19 113.9(2)
O6 C20 H20A 108.8
C19 C20 H20A 108.8
O6 C20 H20B 108.8
C19 C20 H20B 108.8
H20A C20 H20B 107.7
O1 C6 C5 120.9(2)
O1 C6 C7 120.8(2)
C5 C6 C7 118.37(19)
C4 C3 C2 121.5(2)
C4 C3 H3 119.3
C2 C3 H3 119.3
C3 C4 C5 119.6(2)
C3 C4 H4 120.2
C5 C4 H4 120.2
O7 C22 C21 108.03(18)
O7 C22 H22A 110.1
C21 C22 H22A 110.1
O7 C22 H22B 110.1
C21 C22 H22B 110.1
H22A C22 H22B 108.4
O6 C21 C22 110.49(18)
O6 C21 H21A 109.6
C22 C21 H21A 109.6
O6 C21 H21B 109.6
C22 C21 H21B 109.6
H21A C21 H21B 108.1
O4 C16 C15 110.18(18)
O4 C16 H16A 109.6
C15 C16 H16A 109.6
O4 C16 H16B 109.6
C15 C16 H16B 109.6
H16A C16 H16B 108.1
C9 C8 C7 119.6(2)
C9 C8 H8 120.2
C7 C8 H8 120.2
O5 C19 C20 108.5(2)
O5 C19 H19A 110.0
C20 C19 H19A 110.0
O5 C19 H19B 110.0
C20 C19 H19B 110.0
H19A C19 H19B 108.4
O5 C18 C17 108.4(2)
O5 C18 H18A 110.0
C17 C18 H18A 110.0
O5 C18 H18B 110.0
C17 C18 H18B 110.0
H18A C18 H18B 108.4
O4 C17 C18 114.45(19)
O4 C17 H17A 108.6
C18 C17 H17A 108.6
O4 C17 H17B 108.6
C18 C17 H17B 108.6
H17A C17 H17B 107.6

loop_
_geom_bond_atom_site_label_1
_geom_bond_atom_site_label_2
_geom_bond_distance
O3 C1 1.360(2)
O3 C15 1.438(2)
O6 C21 1.428(3)
O6 C20 1.430(3)
O4 C17 1.426(3)
O4 C16 1.427(3)
O7 C11 1.368(2)
O7 C22 1.430(2)
O2 C13 1.433(2)
O2 H2A 0.93(3)
O8 H8B 1.01(4)
O8 H8A 0.99(4)
O5 C19 1.415(3)
O5 C18 1.428(3)
O1 C6 1.231(3)
C14 C5 1.392(3)
C14 C1 1.397(3)
C14 C13 1.500(3)
C1 C2 1.395(3)
C11 C10 1.385(3)
C11 C12 1.403(3)
C10 C9 1.386(3)
C10 H10 0.9300
C5 C4 1.404(3)
C5 C6 1.482(3)
C12 C7 1.389(3)
C12 C13 1.503(3)
C9 C8 1.368(3)
C9 H9 0.9300
C2 C3 1.387(3)
C2 H2 0.9300
C13 H13 0.9800
C15 C16 1.485(3)
C15 H15A 0.9700
C15 H15B 0.9700
C7 C8 1.406(3)
C7 C6 1.484(3)
C20 C19 1.506(4)
C20 H20A 0.9700
C20 H20B 0.9700
C3 C4 1.367(4)
C3 H3 0.9300
C4 H4 0.9300
C22 C21 1.490(3)
C22 H22A 0.9700
C22 H22B 0.9700
C21 H21A 0.9700
C21 H21B 0.9700
C16 H16A 0.9700
C16 H16B 0.9700
C8 H8 0.9300
C19 H19A 0.9700
C19 H19B 0.9700
C18 C17 1.493(4)
C18 H18A 0.9700
C18 H18B 0.9700
C17 H17A 0.9700
C17 H17B 0.9700

loop_
_cod_related_entry_id
_cod_related_entry_database
_cod_related_entry_code
1 ChemSpider 30659539
